data_2008244
loop_
_publ_author_name
'K. Vyas'
'A. Sivalakshmidevi'
'C. Prabhakar'
'G. Om Reddy'

_publ_section_title
;
 Troglitazone, an euglycemic antidiabetic drug
;
_journal_issue 3
_journal_name_full 'Acta Crystallographica Section C'
_journal_page_first 411
_journal_page_last 413
_journal_paper_doi 10.1107/S010827019801467X
_journal_volume 55
_journal_year 1999
_chemical_formula_moiety 'C24 H27 N O5 S'
_chemical_formula_sum 'C24 H27 N O5 S'
_chemical_formula_weight 441.54
_chemical_name_common Troglitazone
_chemical_name_systematic
;
5-{4-[(4a,5,6,7,8,8a-hexahydro-6-hydroxy-2,5,7,8-tetramethylchroman-2-
yl)methyloxy]benzyl}thiazolidine-2,4-dione
;
_space_group_IT_number 14
_symmetry_cell_setting monoclinic
_symmetry_space_group_name_Hall '-P 2ybc'
_symmetry_space_group_name_H-M 'P 1 21/c 1'
_audit_creation_method 'by manual edit of example.cif'
_cell_angle_alpha 90
_cell_angle_beta 93.69(2)
_cell_angle_gamma 90
_cell_formula_units_Z 4
_cell_length_a 16.239(3)
_cell_length_b 11.717(3)
_cell_length_c 11.627(4)
_cell_measurement_reflns_used 20
_cell_measurement_temperature 298.2
_cell_measurement_theta_max 30.9
_cell_measurement_theta_min 25.0
_cell_volume 2207.7(10)
_computing_cell_refinement 'MSC/AFC Diffractometer Control Software'
_computing_data_collection
;MSC/AFC Diffractometer Control Software (Molecular Structure Corporation,
 1994)
;
_computing_data_reduction 'TEXSAN (Molecular Structure Corporation, 1995)'
_computing_molecular_graphics TEXSAN
_computing_publication_material TEXSAN
_computing_structure_refinement TEXSAN
_computing_structure_solution 'SIR92 (Altomare et al., 1993)'
_diffrn_ambient_temperature 298.2
_diffrn_measurement_device_type 'Rigaku AFC-7S'
_diffrn_measurement_method \w/2\q
_diffrn_radiation_monochromator graphite
_diffrn_radiation_source 'X-ray tube'
_diffrn_radiation_type 'Cu K\a'
_diffrn_radiation_wavelength 1.5418
_diffrn_reflns_av_R_equivalents 0.02
_diffrn_reflns_av_sigmaI/netI 0.08
_diffrn_reflns_limit_h_max 19
_diffrn_reflns_limit_h_min -19
_diffrn_reflns_limit_k_max 0
_diffrn_reflns_limit_k_min -14
_diffrn_reflns_limit_l_max 14
_diffrn_reflns_limit_l_min 0
_diffrn_reflns_number 5218
_diffrn_reflns_reduction_process 'Lp corrections applied'
_diffrn_reflns_theta_max 70.12
_diffrn_reflns_theta_min 2.72
_diffrn_standards_decay_% 0.30
_diffrn_standards_interval_count 150
_diffrn_standards_number 3
_exptl_absorpt_coefficient_mu 1.602
_exptl_absorpt_correction_T_max 0.670
_exptl_absorpt_correction_T_min 0.545
_exptl_absorpt_correction_type '\y scans'
_exptl_absorpt_process_details
;
(North et al., 1968)
;
_exptl_crystal_colour Colourless
_exptl_crystal_density_diffrn 1.328
_exptl_crystal_density_meas ?
_exptl_crystal_description Needle
_exptl_crystal_F_000 936.00
_exptl_crystal_size_max 0.50
_exptl_crystal_size_mid 0.30
_exptl_crystal_size_min 0.25
_refine_diff_density_max 0.29
_refine_diff_density_min -0.33
_refine_ls_extinction_coef 0.000
_refine_ls_extinction_method 'Zachariasen (1967)'
_refine_ls_goodness_of_fit_all 1.828
_refine_ls_goodness_of_fit_ref 2.039
_refine_ls_hydrogen_treatment refall
_refine_ls_matrix_type full
_refine_ls_number_constraints 0
_refine_ls_number_parameters 388
_refine_ls_number_reflns 3170
_refine_ls_number_restraints 0
_refine_ls_R_factor_all 0.092
_refine_ls_R_factor_gt 0.062
_refine_ls_shift/su_max <0.001
_refine_ls_shift/su_mean <0.001
_refine_ls_structure_factor_coef F
_refine_ls_weighting_details 'w = 1/[\s^2^(Fo) + 0.00016|Fo|^2^]'
_refine_ls_weighting_scheme sigma
_refine_ls_wR_factor_all 0.058
_refine_ls_wR_factor_ref 0.056
_reflns_number_gt 3170
_reflns_number_total 4421
_reflns_threshold_expression I>1\s(I)
_cod_data_source_file de1099.cif
_cod_data_source_block Troglitazone
_cod_depositor_comments
;
The following automatic conversions were performed:

'_exptl_crystal_density_meas' value 'not measured' was changed to '?'
- the value is perceived as not measured.

Automatic conversion script
Id: cif_fix_values 3008 2015-01-20 13:52:24Z robertas 
;
_cod_original_cell_volume 2207.7(9)
_cod_original_sg_symbol_H-M 'P 21/c'
_cod_database_code 2008244

loop_
_symmetry_equiv_pos_as_xyz
'  +x,  +y,  +z'
-x,1/2+y,1/2-z
'  -x,  -y,  -z'
+x,1/2-y,1/2+z

loop_
_atom_site_aniso_label
_atom_site_aniso_U_11
_atom_site_aniso_U_22
_atom_site_aniso_U_33
_atom_site_aniso_U_12
_atom_site_aniso_U_13
_atom_site_aniso_U_23
S1 0.0716(6) 0.0663(6) 0.0710(5) 0.0225(5) -0.0169(4) -0.0084(5)
O1 0.0520(10) 0.090(2) 0.0650(10) -0.0020(10) -0.0190(10) -0.0030(10)
O2 0.0390(10) 0.0570(10) 0.0520(10) 0.0063(9) -0.0036(8) -0.0130(10)
O3 0.0450(10) 0.085(2) 0.0440(10) -0.0030(10) 0.0005(9) 0.0030(10)
O4 0.095(2) 0.106(2) 0.078(2) 0.050(2) 0.003(2) -0.004(2)
O5 0.090(2) 0.069(2) 0.0620(10) -0.0020(10) -0.0120(10) -0.0060(10)
N1 0.050(2) 0.070(2) 0.056(2) 0.0060(10) -0.0040(10) 0.0110(10)
C1 0.046(2) 0.057(2) 0.044(2) -0.0040(10) 0.0020(10) -0.0110(10)
C2 0.053(2) 0.072(2) 0.057(2) 0.001(2) 0.003(2) -0.024(2)
C3 0.052(2) 0.058(2) 0.066(2) 0.008(2) 0.008(2) -0.016(2)
C4 0.043(2) 0.047(2) 0.0440(10) 0.0030(10) 0.0050(10) -0.0010(10)
C5 0.0390(10) 0.056(2) 0.051(2) 0.0080(10) 0.0030(10) 0.0060(10)
C6 0.042(2) 0.061(2) 0.041(2) -0.0050(10) -0.0020(10) 0.0110(10)
C7 0.056(2) 0.047(2) 0.0350(10) -0.0070(10) 0.0020(10) 0.0020(10)
C8 0.045(2) 0.042(2) 0.0380(10) 0.0030(10) 0.0040(10) 0.0040(10)
C9 0.0380(10) 0.046(2) 0.0360(10) 0.0020(10) 0.0010(10) 0.0020(10)
C10 0.047(2) 0.081(3) 0.092(3) 0.021(2) -0.001(2) -0.003(3)
C11 0.074(3) 0.074(3) 0.065(2) -0.001(2) -0.006(2) -0.023(2)
C12 0.063(2) 0.059(2) 0.068(2) 0.018(2) 0.002(2) -0.013(2)
C13 0.060(2) 0.075(3) 0.077(3) -0.008(2) -0.003(2) 0.010(2)
C14 0.046(2) 0.072(2) 0.047(2) -0.008(2) 0.0000(10) -0.004(2)
C15 0.046(2) 0.057(2) 0.043(2) -0.0070(10) -0.0030(10) -0.0030(10)
C16 0.054(2) 0.078(2) 0.042(2) -0.001(2) 0.0030(10) 0.000(2)
C17 0.050(2) 0.077(2) 0.056(2) 0.000(2) 0.007(2) -0.007(2)
C18 0.053(2) 0.058(2) 0.053(2) -0.003(2) -0.0040(10) -0.001(2)
C19 0.060(2) 0.088(3) 0.048(2) -0.003(2) 0.000(2) 0.013(2)
C20 0.049(2) 0.088(3) 0.051(2) -0.004(2) 0.009(2) 0.006(2)
C21 0.062(2) 0.059(2) 0.072(2) 0.004(2) -0.006(2) -0.001(2)
C22 0.055(2) 0.063(2) 0.054(2) 0.006(2) -0.0010(10) 0.006(2)
C23 0.056(2) 0.070(2) 0.062(2) 0.010(2) 0.002(2) 0.009(2)
C24 0.053(2) 0.059(2) 0.057(2) -0.010(2) -0.0030(10) 0.010(2)

loop_
_atom_site_label
_atom_site_fract_x
_atom_site_fract_y
_atom_site_fract_z
_atom_site_U_iso_or_equiv
_atom_site_thermal_displace_type
_atom_site_calc_flag
_atom_site_calc_attached_atom
_atom_site_refinement_flags
_atom_site_occupancy
S1 0.36107(6) 0.18596(8) 1.22104(8) 0.0706(3) Uani d ? . 1.000
O1 -0.4051(2) 0.0683(2) 0.4869(2) 0.0699(8) Uani d ? . 1.000
O2 -0.11140(10) 0.1371(2) 0.7384(2) 0.0496(6) Uani d ? . 1.000
O3 0.04710(10) 0.1868(2) 0.8354(2) 0.0581(6) Uani d ? . 1.000
O4 0.5073(2) -0.0536(2) 1.1376(2) 0.0930(10) Uani d ? . 1.000
O5 0.4451(2) 0.1892(2) 1.4233(2) 0.0742(8) Uani d ? . 1.000
N1 0.4831(2) 0.0580(3) 1.2906(2) 0.0592(9) Uani d ? . 1.000
C1 -0.0957(2) 0.2389(3) 0.8060(2) 0.0488(9) Uani d ? . 1.000
C2 -0.1715(2) 0.2667(4) 0.8711(3) 0.0610(10) Uani d ? . 1.000
C3 -0.2463(2) 0.2866(3) 0.7895(3) 0.0590(10) Uani d ? . 1.000
C4 -0.2542(2) 0.1954(3) 0.6973(2) 0.0444(8) Uani d ? . 1.000
C5 -0.3279(2) 0.1777(3) 0.6320(2) 0.0484(8) Uani d ? . 1.000
C6 -0.3330(2) 0.0895(3) 0.5537(2) 0.0482(8) Uani d ? . 1.000
C7 -0.2673(2) 0.0159(3) 0.5376(2) 0.0461(8) Uani d ? . 1.000
C8 -0.1925(2) 0.0357(2) 0.6007(2) 0.0417(8) Uani d ? . 1.000
C9 -0.1874(2) 0.1259(2) 0.6788(2) 0.0399(7) Uani d ? . 1.000
C10 -0.4021(2) 0.2545(4) 0.6479(4) 0.0740(10) Uani d ? . 1.000
C11 -0.2780(3) -0.0799(4) 0.4524(4) 0.0710(10) Uani d ? . 1.000
C12 -0.1174(2) -0.0371(4) 0.5851(4) 0.0640(10) Uani d ? . 1.000
C13 -0.0720(3) 0.3349(4) 0.7270(4) 0.0710(10) Uani d ? . 1.000
C14 -0.0266(2) 0.2057(3) 0.8926(3) 0.0550(10) Uani d ? . 1.000
C15 0.1139(2) 0.1445(3) 0.9002(2) 0.0490(8) Uani d ? . 1.000
C16 0.1863(2) 0.1347(3) 0.8440(3) 0.0580(10) Uani d ? . 1.000
C17 0.2556(2) 0.0899(3) 0.9008(3) 0.0610(10) Uani d ? . 1.000
C18 0.2563(2) 0.0539(3) 1.0140(3) 0.0550(10) Uani d ? . 1.000
C19 0.1845(2) 0.0682(3) 1.0685(3) 0.0650(10) Uani d ? . 1.000
C20 0.1138(2) 0.1123(3) 1.0142(3) 0.0620(10) Uani d ? . 1.000
C21 0.3307(2) -0.0008(3) 1.0759(4) 0.0650(10) Uani d ? . 1.000
C22 0.3966(2) 0.0840(3) 1.1178(3) 0.0570(10) Uani d ? . 1.000
C23 0.4685(2) 0.0204(3) 1.1802(3) 0.0630(10) Uani d ? . 1.000
C24 0.4358(2) 0.1457(3) 1.3293(3) 0.0570(10) Uani d ? . 1.000
H1 -0.443(3) 0.106(4) 0.492(4) 0.13(2) Uiso d ? . 1.000
H2 0.530(2) 0.033(3) 1.340(3) 0.080(10) Uiso d ? . 1.000
H3 -0.183(2) 0.199(3) 0.922(3) 0.060(10) Uiso d ? . 1.000
H4 -0.161(2) 0.333(3) 0.924(3) 0.070(10) Uiso d ? . 1.000
H5 -0.297(2) 0.285(3) 0.836(3) 0.070(10) Uiso d ? . 1.000
H6 -0.244(2) 0.361(3) 0.757(3) 0.060(10) Uiso d ? . 1.000
H7 -0.385(3) 0.320(4) 0.686(4) 0.14(2) Uiso d ? . 1.000
H8 -0.440(3) 0.210(4) 0.688(4) 0.13(2) Uiso d ? . 1.000
H9 -0.429(2) 0.272(3) 0.572(4) 0.110(10) Uiso d ? . 1.000
H10 -0.240(3) -0.134(4) 0.464(4) 0.11(2) Uiso d ? . 1.000
H11 -0.255(3) -0.061(4) 0.384(4) 0.15(2) Uiso d ? . 1.000
H12 -0.331(3) -0.088(4) 0.422(4) 0.15(2) Uiso d ? . 1.000
H13 -0.114(2) -0.062(4) 0.502(4) 0.120(10) Uiso d ? . 1.000
H14 -0.114(3) -0.090(4) 0.632(4) 0.13(2) Uiso d ? . 1.000
H15 -0.068(3) 0.008(4) 0.601(4) 0.13(2) Uiso d ? . 1.000
H16 -0.021(2) 0.311(3) 0.691(3) 0.090(10) Uiso d ? . 1.000
H17 -0.115(2) 0.352(3) 0.666(3) 0.070(10) Uiso d ? . 1.000
H18 -0.061(2) 0.397(3) 0.771(3) 0.090(10) Uiso d ? . 1.000
H19 -0.043(2) 0.135(3) 0.934(2) 0.055(9) Uiso d ? . 1.000
H20 -0.016(2) 0.268(3) 0.954(3) 0.070(10) Uiso d ? . 1.000
H21 0.186(2) 0.161(3) 0.765(3) 0.070(10) Uiso d ? . 1.000
H22 0.304(2) 0.085(3) 0.863(3) 0.070(10) Uiso d ? . 1.000
H23 0.184(2) 0.044(3) 1.146(3) 0.070(10) Uiso d ? . 1.000
H24 0.066(2) 0.116(3) 1.051(3) 0.070(10) Uiso d ? . 1.000
H25 0.359(2) -0.052(3) 1.023(3) 0.090(10) Uiso d ? . 1.000
H26 0.314(2) -0.042(3) 1.149(3) 0.080(10) Uiso d ? . 1.000
H27 0.408(2) 0.120(3) 1.043(3) 0.100(10) Uiso d ? . 1.000

loop_
_atom_type_symbol
_atom_type_scat_dispersion_real
_atom_type_scat_dispersion_imag
_atom_type_scat_source
C 0.018 0.009
;International Tables for Crystallography
(1992, Vol. C, Tables 4.2.6.8 and 6.1.1.1)
;
H 0.000 0.000
;International Tables for Crystallography
(1992, Vol. C, Table 6.1.1.2)
;
N 0.031 0.018
;International Tables for Crystallography
(1992, Vol. C, Tables 4.2.6.8 and 6.1.1.1)
;
O 0.049 0.032
;International Tables for Crystallography
(1992, Vol. C, Tables 4.2.6.8 and 6.1.1.1)
;
S 0.333 0.557
;International Tables for Crystallography
(1992, Vol. C, Tables 4.2.6.8 and 6.1.1.1)
;

loop_
_geom_angle_atom_site_label_1
_geom_angle_atom_site_label_2
_geom_angle_atom_site_label_3
_geom_angle
_geom_angle_publ_flag
C22 S1 C24 93.6(2) y
C6 O1 H1 120(4) no
C1 O2 C9 118.2(2) no
C14 O3 C15 117.4(2) no
C23 N1 C24 118.9(3) y
C23 N1 H2 123(2) no
C24 N1 H2 118(2) no
O2 C1 C2 109.2(2) no
O2 C1 C13 109.0(3) no
O2 C1 C14 104.3(3) no
C2 C1 C13 112.9(3) no
C2 C1 C14 108.2(3) no
C13 C1 C14 112.8(3) no
C1 C2 C3 111.3(3) no
C1 C2 H3 108(2) no
C1 C2 H4 112(2) no
C3 C2 H3 108(2) no
C3 C2 H4 111(2) no
H3 C2 H4 106(2) no
C2 C3 C4 111.4(3) no
C2 C3 H5 108(2) no
C2 C3 H6 110(2) no
C4 C3 H5 109(2) no
C4 C3 H6 112(2) no
H5 C3 H6 106(3) no
C3 C4 C5 121.5(3) no
C3 C4 C9 119.6(3) no
C5 C4 C9 118.9(3) no
C4 C5 C6 119.1(3) no
C4 C5 C10 120.3(3) no
C6 C5 C10 120.5(3) no
O1 C6 C5 121.2(3) no
O1 C6 C7 116.2(3) no
C5 C6 C7 122.5(3) no
C6 C7 C8 118.4(3) no
C6 C7 C11 119.6(3) no
C8 C7 C11 122.1(3) no
C7 C8 C9 118.8(3) no
C7 C8 C12 121.7(3) no
C9 C8 C12 119.6(3) no
O2 C9 C4 123.4(2) no
O2 C9 C8 114.4(2) no
C4 C9 C8 122.2(3) no
C5 C10 H7 109(3) no
C5 C10 H8 106(3) no
C5 C10 H9 109(2) no
H7 C10 H8 114(4) no
H7 C10 H9 111(4) no
H8 C10 H9 107(3) no
C7 C11 H10 112(3) no
C7 C11 H11 110(3) no
C7 C11 H12 113(3) no
H10 C11 H11 90(4) no
H10 C11 H12 128(4) no
H11 C11 H12 97(4) no
C8 C12 H13 112(2) no
C8 C12 H14 112(3) no
C8 C12 H15 109(3) no
H13 C12 H14 114(4) no
H13 C12 H15 105(3) no
H14 C12 H15 105(4) no
C1 C13 H16 107(2) no
C1 C13 H17 113(2) no
C1 C13 H18 107(2) no
H16 C13 H17 109(3) no
H16 C13 H18 109(3) no
H17 C13 H18 111(3) no
O3 C14 C1 109.9(2) no
O3 C14 H19 111(2) no
O3 C14 H20 109(2) no
C1 C14 H19 109(2) no
C1 C14 H20 111(2) no
H19 C14 H20 107(2) no
O3 C15 C16 115.9(3) no
O3 C15 C20 125.2(3) no
C16 C15 C20 119.0(3) no
C15 C16 C17 120.0(3) no
C15 C16 H21 118(2) no
C17 C16 H21 122(2) no
C16 C17 C18 122.1(3) no
C16 C17 H22 120(2) no
C18 C17 H22 118(2) no
C17 C18 C19 116.6(3) no
C17 C18 C21 122.8(3) no
C19 C18 C21 120.6(3) no
C18 C19 C20 122.8(3) no
C18 C19 H23 117(2) no
C20 C19 H23 120(2) no
C15 C20 C19 119.5(3) no
C15 C20 H24 119(2) no
C19 C20 H24 121(2) no
C18 C21 C22 113.7(3) no
C18 C21 H25 110(2) no
C18 C21 H26 110(2) no
C22 C21 H25 105(2) no
C22 C21 H26 105(2) no
H25 C21 H26 112(3) no
S1 C22 C21 113.3(3) y
S1 C22 C23 105.8(2) y
S1 C22 H27 113(2) no
C21 C22 C23 109.5(3) no
C21 C22 H27 99(2) no
C23 C22 H27 116(2) no
O4 C23 N1 124.0(3) y
O4 C23 C22 124.3(3) y
N1 C23 C22 111.8(3) y
S1 C24 O5 125.2(3) y
S1 C24 N1 109.9(2) y
O5 C24 N1 124.9(3) y

loop_
_geom_bond_atom_site_label_1
_geom_bond_atom_site_label_2
_geom_bond_site_symmetry_1
_geom_bond_site_symmetry_2
_geom_bond_distance
_geom_bond_publ_flag
S1 C22 . . 1.814(4) yes
S1 C24 . . 1.756(3) yes
O1 C6 . . 1.384(3) n
O1 H1 . . 0.76(4) no
O2 C1 . . 1.442(3) n
O2 C9 . . 1.381(3) n
O3 C14 . . 1.424(4) n
O3 C15 . . 1.372(3) n
O4 C23 . . 1.198(4) yes
O5 C24 . . 1.206(4) yes
N1 C23 . . 1.362(4) yes
N1 C24 . . 1.376(4) yes
N1 H2 . . 0.97(3) no
C1 C2 . . 1.521(4) n
C1 C13 . . 1.517(5) n
C1 C14 . . 1.510(4) n
C2 C3 . . 1.511(5) n
C2 H3 . . 1.02(3) no
C2 H4 . . 1.00(3) no
C3 C4 . . 1.513(4) n
C3 H5 . . 1.02(3) no
C3 H6 . . 0.95(3) no
C4 C5 . . 1.390(4) n
C4 C9 . . 1.384(4) n
C5 C6 . . 1.376(4) n
C5 C10 . . 1.525(4) n
C6 C7 . . 1.394(4) n
C7 C8 . . 1.397(4) n
C7 C11 . . 1.500(5) n
C8 C9 . . 1.393(4) n
C8 C12 . . 1.509(4) n
C10 H7 . . 0.92(5) no
C10 H8 . . 0.96(5) no
C10 H9 . . 0.99(4) no
C11 H10 . . 0.89(4) no
C11 H11 . . 0.92(5) no
C11 H12 . . 0.92(5) no
C12 H13 . . 1.02(4) no
C12 H14 . . 0.83(5) no
C12 H15 . . 0.96(5) no
C13 H16 . . 0.98(4) no
C13 H17 . . 0.99(3) no
C13 H18 . . 0.90(4) no
C14 H19 . . 1.00(3) no
C14 H20 . . 1.03(3) no
C15 C16 . . 1.385(4) n
C15 C20 . . 1.378(4) n
C16 C17 . . 1.373(4) n
C16 H21 . . 0.97(3) no
C17 C18 . . 1.380(4) n
C17 H22 . . 0.93(3) no
C18 C19 . . 1.373(4) n
C18 C21 . . 1.509(4) n
C19 C20 . . 1.375(4) n
C19 H23 . . 0.94(3) no
C20 H24 . . 0.92(3) no
C21 C22 . . 1.517(5) n
C21 H25 . . 0.99(4) no
C21 H26 . . 1.03(3) no
C22 C23 . . 1.528(4) n
C22 H27 . . 1.00(4) no

loop_
_geom_contact_atom_site_label_1
_geom_contact_atom_site_label_2
_geom_contact_distance
_geom_contact_site_symmetry_2
_geom_contact_publ_flag
O1 N1 2.827(4) 1_454 no
O1 O5 2.870(4) 1_454 no
O1 C24 3.201(4) 1_454 no
O1 O5 3.272(4) 3_557 no
O1 N1 3.302(4) 3_557 no
O1 C24 3.353(4) 3_557 no
O1 O1 3.504(5) 3_456 no
O2 C19 3.547(4) 3_557 no
O3 C12 3.533(5) 2_556 no
O4 O5 3.201(4) 2_647 no
O4 O4 3.432(5) 3_657 no
O4 C22 3.461(4) 3_657 no
O5 C11 3.406(6) 3_557 no
O5 C10 3.567(5) 1_656 no
N1 C10 3.385(5) 4_655 no
N1 C6 3.573(4) 3_557 no
C2 C8 3.566(4) 4 no
C6 C24 3.539(4) 3_557 no
C10 C23 3.409(5) 4_454 no

loop_
_geom_hbond_atom_site_label_D
_geom_hbond_atom_site_label_H
_geom_hbond_atom_site_label_A
_geom_hbond_site_symmetry_A
_geom_hbond_distance_DH
_geom_hbond_distance_HA
_geom_hbond_distance_DA
_geom_hbond_angle_DHA
N1 H2 O1 1_656 0.97(3) 1.99(3) 2.827(4) 143(3)
O1 H1 O5 1_454 0.76(4) 2.17(4) 2.870(4) 153(5)

loop_
_geom_torsion_atom_site_label_1
_geom_torsion_atom_site_label_2
_geom_torsion_atom_site_label_3
_geom_torsion_atom_site_label_4
_geom_torsion
_geom_torsion_publ_flag
S1 C22 C21 C18 61.4(4) no
S1 C22 C23 O4 -179.8(3) no
S1 C22 C23 N1 0.3(4) no
S1 C24 N1 C23 2.4(4) no
O1 C6 C5 C4 179.8(3) no
O1 C6 C5 C10 0.3(5) no
O1 C6 C7 C8 178.3(3) no
O1 C6 C7 C11 -0.5(4) no
O2 C1 C2 C3 -59.9(4) no
O2 C1 C14 O3 67.9(3) no
O2 C9 C4 C3 -2.0(4) no
O2 C9 C4 C5 179.5(3) no
O2 C9 C8 C7 178.9(2) no
O2 C9 C8 C12 -1.9(4) no
O3 C14 C1 C2 -175.9(3) no
O3 C14 C1 C13 -50.3(4) no
O3 C15 C16 C17 -178.0(3) no
O3 C15 C20 C19 178.3(3) no
O4 C23 N1 C24 178.3(3) no
O4 C23 C22 C21 57.7(5) no
O5 C24 S1 C22 177.5(3) no
O5 C24 N1 C23 -176.8(3) no
N1 C23 C22 C21 -122.2(3) no
N1 C24 S1 C22 -1.8(3) no
C1 O2 C9 C4 -12.7(4) no
C1 O2 C9 C8 169.5(2) no
C1 C2 C3 C4 46.0(4) no
C1 C14 O3 C15 -173.5(3) no
C2 C1 O2 C9 42.9(3) no
C2 C3 C4 C5 162.8(3) no
C2 C3 C4 C9 -15.7(4) no
C3 C2 C1 C13 61.5(4) no
C3 C2 C1 C14 -172.9(3) no
C3 C4 C5 C6 -176.5(3) no
C3 C4 C5 C10 3.1(5) no
C3 C4 C9 C8 175.6(3) no
C4 C5 C6 C7 0.7(4) no
C4 C9 C8 C7 1.1(4) no
C4 C9 C8 C12 -179.7(3) no
C5 C4 C9 C8 -2.9(4) no
C5 C6 C7 C8 -2.5(4) no
C5 C6 C7 C11 178.7(3) no
C6 C5 C4 C9 2.0(4) no
C6 C7 C8 C9 1.6(4) no
C6 C7 C8 C12 -177.6(3) no
C7 C6 C5 C10 -178.9(3) no
C9 O2 C1 C13 -80.8(3) no
C9 O2 C1 C14 158.4(2) no
C9 C4 C5 C10 -178.4(3) no
C9 C8 C7 C11 -179.6(3) no
C11 C7 C8 C12 1.2(5) no
C14 O3 C15 C16 -175.6(3) no
C14 O3 C15 C20 4.2(5) no
C15 C16 C17 C18 -0.2(6) no
C15 C20 C19 C18 -0.3(6) no
C16 C15 C20 C19 -1.9(5) no
C16 C17 C18 C19 -1.9(6) no
C16 C17 C18 C21 176.9(3) no
C17 C16 C15 C20 2.1(5) no
C17 C18 C19 C20 2.2(6) no
C17 C18 C21 C22 78.8(5) no
C18 C21 C22 C23 179.4(3) no
C19 C18 C21 C22 -102.4(4) no
C20 C19 C18 C21 -176.6(4) no
C21 C22 S1 C24 120.9(3) no
C22 C23 N1 C24 -1.8(4) no
C23 C22 S1 C24 0.8(3) no

loop_
_cod_related_entry_id
_cod_related_entry_database
_cod_related_entry_code
1 ChemSpider 5389
